data_7031123
loop_
_publ_author_name
'Costes, Jean-Pierre'
'Duhayon, Carine'
'Mallet-Ladeira, Sonia'
'Vendier, Laure'
'Garcia-Tojal, Javier'
'Banet, Luisa Lopez'

_publ_section_title
;
 Antiferromagnetic Cu-Gd interactions through an oxime bridge.
;
_journal_issue 29
_journal_name_full 'Dalton transactions (Cambridge, England : 2003)'
_journal_page_first 11388
_journal_page_last 11396
_journal_paper_doi 10.1039/c4dt01139b
_journal_volume 43
_journal_year 2014
_chemical_compound_source 'synthesis as described'
_chemical_formula_moiety 'C30 H40 Cu2 N9 O14 Tb'
_chemical_formula_sum 'C30 H40 Cu2 N9 O14 Tb'
_chemical_formula_weight 1036.71
_chemical_name_systematic
;
 ?
;
_space_group_IT_number 14
_symmetry_cell_setting monoclinic
_symmetry_Int_Tables_number 14
_symmetry_space_group_name_Hall '-P 2ybc'
_symmetry_space_group_name_H-M 'P 1 21/c 1'
_atom_sites_solution_hydrogens geom
_atom_sites_solution_primary direct
_atom_sites_solution_secondary difmap
_audit_creation_date 2013-07-19T16:43:21-00:00
_audit_creation_method 'WinGX routine CIF_UPDATE'
_cell_angle_alpha 90
_cell_angle_beta 96.735(2)
_cell_angle_gamma 90
_cell_formula_units_Z 4
_cell_length_a 11.9478(5)
_cell_length_b 18.4048(7)
_cell_length_c 17.5548(7)
_cell_measurement_reflns_used 9791
_cell_measurement_temperature 180(2)
_cell_measurement_theta_max 32.5
_cell_measurement_theta_min 2.25
_cell_measurement_wavelength 0.71073
_cell_volume 3833.6(3)
_computing_cell_refinement 'Bruker SAINT'
_computing_data_collection 'Bruker APEX2'
_computing_data_reduction 'Bruker SAINT'
_computing_molecular_graphics 'Ortep-3 for Windows (Farrugia, 1997)'
_computing_publication_material 'WinGX publication routines (Farrugia, 1999)'
_computing_structure_refinement 'SHELXL-97 (Sheldrick, 1997)'
_computing_structure_solution 'SHELXS-97 (Sheldrick, 2008)'
_diffrn_ambient_temperature 180(2)
_diffrn_measured_fraction_theta_full 1
_diffrn_measured_fraction_theta_max 1
_diffrn_measurement_device_type 'Bruker Kappa APEX II'
_diffrn_measurement_method \w-\f
_diffrn_radiation_monochromator graphite
_diffrn_radiation_source 'fine-focus sealed tube'
_diffrn_radiation_type MoK\a
_diffrn_radiation_wavelength 0.71073
_diffrn_reflns_av_R_equivalents 0.0293
_diffrn_reflns_av_unetI/netI 0.0171
_diffrn_reflns_limit_h_max 14
_diffrn_reflns_limit_h_min -14
_diffrn_reflns_limit_k_max 22
_diffrn_reflns_limit_k_min -22
_diffrn_reflns_limit_l_max 21
_diffrn_reflns_limit_l_min -21
_diffrn_reflns_number 64206
_diffrn_reflns_theta_full 26.37
_diffrn_reflns_theta_max 26.37
_diffrn_reflns_theta_min 1.61
_diffrn_standards_decay_% 0
_diffrn_standards_interval_count 0
_diffrn_standards_interval_time 0
_diffrn_standards_number 0
_exptl_absorpt_coefficient_mu 3.001
_exptl_absorpt_correction_T_max 0.988
_exptl_absorpt_correction_T_min 0.834
_exptl_absorpt_correction_type multi-scan
_exptl_absorpt_process_details
;
        [c.f. r.h. blessing, acta cryst. (1995), a51, 33-38]
;
_exptl_crystal_colour green
_exptl_crystal_density_diffrn 1.796
_exptl_crystal_density_method 'not measured'
_exptl_crystal_description block
_exptl_crystal_F_000 2072
_exptl_crystal_size_max 0.2
_exptl_crystal_size_mid 0.12
_exptl_crystal_size_min 0.04
_refine_diff_density_max 0.388
_refine_diff_density_min -0.492
_refine_diff_density_rms 0.063
_refine_ls_extinction_method none
_refine_ls_goodness_of_fit_ref 1.04
_refine_ls_hydrogen_treatment mixed
_refine_ls_matrix_type full
_refine_ls_number_parameters 519
_refine_ls_number_reflns 7830
_refine_ls_number_restraints 3
_refine_ls_restrained_S_all 1.041
_refine_ls_R_factor_all 0.0205
_refine_ls_R_factor_gt 0.0164
_refine_ls_shift/su_max 0.003
_refine_ls_shift/su_mean 0
_refine_ls_structure_factor_coef Fsqd
_refine_ls_weighting_details 'calc w=1/[\s^2^(Fo^2^)+(0.0170P)^2^+3.2529P] where P=(Fo^2^+2Fc^2^)/3'
_refine_ls_weighting_scheme calc
_refine_ls_wR_factor_gt 0.0392
_refine_ls_wR_factor_ref 0.0408
_reflns_number_gt 7080
_reflns_number_total 7830
_reflns_threshold_expression >2sigma(I)
_cod_data_source_file c4dt01139b3.cif
_cod_data_source_block cpd9
_cod_depositor_comments 'Adding full bibliography for 7031122--7031124.cif.'
_cod_database_code 7031123

loop_
_symmetry_equiv_pos_as_xyz
'x, y, z'
'-x, y+1/2, -z+1/2'
'-x, -y, -z'
'x, -y-1/2, z-1/2'

loop_
_atom_site_label
_atom_site_type_symbol
_atom_site_fract_x
_atom_site_fract_y
_atom_site_fract_z
_atom_site_U_iso_or_equiv
_atom_site_adp_type
_atom_site_occupancy
_atom_site_symmetry_multiplicity
_atom_site_calc_flag
_atom_site_refinement_flags
C1 C 0.80974(16) 0.28543(10) 1.04078(10) 0.0139(4) Uani 1 1 d .
C2 C 0.83389(17) 0.35856(10) 1.02544(10) 0.0157(4) Uani 1 1 d .
H2 H 0.7735 0.392 1.0149 0.019 Uiso 1 1 calc R
C3 C 0.94326(17) 0.38267(11) 1.02539(11) 0.0185(4) Uani 1 1 d .
H3 H 0.9569 0.4324 1.0154 0.022 Uiso 1 1 calc R
C4 C 1.03409(18) 0.33498(12) 1.03980(11) 0.0210(4) Uani 1 1 d .
H4 H 1.1093 0.3518 1.0397 0.025 Uiso 1 1 calc R
C5 C 1.01276(18) 0.26353(11) 1.05410(12) 0.0202(4) Uani 1 1 d .
H5 H 1.0743 0.2308 1.0637 0.024 Uiso 1 1 calc R
C6 C 0.90240(17) 0.23688(10) 1.05511(11) 0.0168(4) Uani 1 1 d .
C7 C 0.89188(17) 0.16034(11) 1.07043(11) 0.0181(4) Uani 1 1 d .
H7 H 0.9594 0.1326 1.0772 0.022 Uiso 1 1 calc R
C8 C 0.79506(18) 0.04648(10) 1.09215(11) 0.0190(4) Uani 1 1 d .
C9 C 0.90698(19) 0.01477(12) 1.12756(13) 0.0258(5) Uani 1 1 d .
H9A H 0.9615 0.0165 1.09 0.039 Uiso 1 1 calc R
H9B H 0.8959 -0.0358 1.1425 0.039 Uiso 1 1 calc R
H9C H 0.9356 0.0431 1.1729 0.039 Uiso 1 1 calc R
C10 C 0.75439(19) 0.00769(11) 1.01674(11) 0.0219(4) Uani 1 1 d .
H10A H 0.6812 0.0275 0.9956 0.033 Uiso 1 1 calc R
H10B H 0.7469 -0.0444 1.0264 0.033 Uiso 1 1 calc R
H10C H 0.8092 0.0152 0.9801 0.033 Uiso 1 1 calc R
C11 C 0.70743(18) 0.03832(10) 1.14929(11) 0.0192(4) Uani 1 1 d .
H11A H 0.6802 -0.0125 1.1494 0.023 Uiso 1 1 calc R
H11B H 0.7419 0.0507 1.2017 0.023 Uiso 1 1 calc R
C12 C 0.52157(18) 0.09227(10) 1.15633(11) 0.0173(4) Uani 1 1 d .
C13 C 0.48938(19) 0.04689(11) 1.22086(12) 0.0226(5) Uani 1 1 d .
H13A H 0.4186 0.0214 1.2044 0.034 Uiso 1 1 calc R
H13B H 0.4795 0.0782 1.2648 0.034 Uiso 1 1 calc R
H13C H 0.5489 0.0113 1.2358 0.034 Uiso 1 1 calc R
C14 C 0.44474(17) 0.15135(10) 1.12524(11) 0.0166(4) Uani 1 1 d .
C15 C 0.32465(17) 0.15435(12) 1.14025(11) 0.0209(4) Uani 1 1 d .
H15A H 0.2889 0.1978 1.116 0.031 Uiso 1 1 calc R
H15B H 0.321 0.1563 1.1957 0.031 Uiso 1 1 calc R
H15C H 0.2851 0.111 1.1189 0.031 Uiso 1 1 calc R
C21 C 0.76452(16) 0.36611(10) 0.83071(10) 0.0140(4) Uani 1 1 d .
C22 C 0.76321(18) 0.43927(10) 0.85484(11) 0.0181(4) Uani 1 1 d .
H22 H 0.6939 0.4606 0.8645 0.022 Uiso 1 1 calc R
C23 C 0.86029(18) 0.48041(11) 0.86470(11) 0.0207(4) Uani 1 1 d .
H23 H 0.8564 0.5297 0.8801 0.025 Uiso 1 1 calc R
C24 C 0.96423(18) 0.45066(11) 0.85233(12) 0.0211(4) Uani 1 1 d .
H24 H 1.0309 0.4792 0.8595 0.025 Uiso 1 1 calc R
C25 C 0.96815(17) 0.37931(11) 0.82951(11) 0.0183(4) Uani 1 1 d .
H25 H 1.0387 0.3587 0.8215 0.022 Uiso 1 1 calc R
C26 C 0.87007(17) 0.33581(10) 0.81769(11) 0.0150(4) Uani 1 1 d .
C27 C 0.88603(17) 0.26122(10) 0.79544(11) 0.0146(4) Uani 1 1 d .
H27 H 0.9607 0.2456 0.7907 0.017 Uiso 1 1 calc R
C28 C 0.82870(16) 0.13677(10) 0.76399(11) 0.0145(4) Uani 1 1 d .
C29 C 0.82020(17) 0.09399(10) 0.83801(11) 0.0177(4) Uani 1 1 d .
H29A H 0.8771 0.1118 0.8785 0.027 Uiso 1 1 calc R
H29B H 0.8331 0.0423 0.8289 0.027 Uiso 1 1 calc R
H29C H 0.745 0.1006 0.854 0.027 Uiso 1 1 calc R
C30 C 0.94151(17) 0.12449(11) 0.73386(11) 0.0178(4) Uani 1 1 d .
H30A H 0.9472 0.1563 0.6897 0.027 Uiso 1 1 calc R
H30B H 0.9472 0.0737 0.7181 0.027 Uiso 1 1 calc R
H30C H 1.0027 0.1356 0.7743 0.027 Uiso 1 1 calc R
C31 C 0.73188(16) 0.11421(10) 0.70229(11) 0.0154(4) Uani 1 1 d .
H31A H 0.7465 0.1325 0.6513 0.019 Uiso 1 1 calc R
H31B H 0.7258 0.0606 0.6997 0.019 Uiso 1 1 calc R
C32 C 0.52836(16) 0.13289(10) 0.69124(10) 0.0141(4) Uani 1 1 d .
C33 C 0.50190(17) 0.07994(11) 0.62698(11) 0.0179(4) Uani 1 1 d .
H33A H 0.5224 0.1011 0.5793 0.027 Uiso 1 1 calc R
H33B H 0.4211 0.0689 0.621 0.027 Uiso 1 1 calc R
H33C H 0.5449 0.0351 0.6385 0.027 Uiso 1 1 calc R
C34 C 0.43866(16) 0.17717(10) 0.72164(10) 0.0147(4) Uani 1 1 d .
C35 C 0.31657(17) 0.16051(11) 0.70436(12) 0.0205(4) Uani 1 1 d .
H35A H 0.2729 0.195 0.7315 0.031 Uiso 1 1 calc R
H35B H 0.3021 0.111 0.7212 0.031 Uiso 1 1 calc R
H35C H 0.2942 0.1646 0.649 0.031 Uiso 1 1 calc R
N1 N 0.79919(14) 0.12642(8) 1.07566(9) 0.0161(3) Uani 1 1 d .
N2 N 0.61361(15) 0.08738(9) 1.12575(9) 0.0173(3) Uani 1 1 d .
N3 N 0.49414(14) 0.19855(8) 1.08476(9) 0.0143(3) Uani 1 1 d .
N5 N 0.62823(14) 0.14543(8) 0.72374(9) 0.0146(3) Uani 1 1 d .
N4 N 0.80623(13) 0.21450(8) 0.78166(9) 0.0129(3) Uani 1 1 d .
N6 N 0.48058(14) 0.22982(8) 0.76610(9) 0.0137(3) Uani 1 1 d .
N7 N 0.48566(14) 0.12949(9) 0.90648(9) 0.0164(3) Uani 1 1 d .
N8 N 0.15644(14) 0.20862(9) 0.91569(9) 0.0177(4) Uani 1 1 d .
N9 N 0.28477(14) 0.41657(9) 0.93152(10) 0.0186(4) Uani 1 1 d .
O1 O 0.70260(11) 0.26673(7) 1.04270(8) 0.0148(3) Uani 1 1 d .
O2 O 0.43618(11) 0.25495(7) 1.05351(7) 0.0156(3) Uani 1 1 d .
O3 O 0.66746(11) 0.33019(7) 0.82176(7) 0.0154(3) Uani 1 1 d .
O4 O 0.41216(11) 0.27318(7) 0.80030(7) 0.0162(3) Uani 1 1 d .
O5 O 0.54939(11) 0.34196(7) 0.94415(8) 0.0152(3) Uani 1 1 d D
H5A H 0.5809(16) 0.3435(12) 0.9019(7) 0.018 Uiso 1 1 d D
H5B H 0.5990(14) 0.3226(11) 0.9791(8) 0.018 Uiso 1 1 d D
O6 O 0.54728(11) 0.18428(7) 0.92648(8) 0.0167(3) Uani 1 1 d .
O7 O 0.52563(13) 0.06955(8) 0.89814(9) 0.0288(4) Uani 1 1 d .
O8 O 0.38021(11) 0.14062(7) 0.89562(8) 0.0199(3) Uani 1 1 d .
O9 O 0.22353(12) 0.20913(8) 0.97731(8) 0.0194(3) Uani 1 1 d .
O10 O 0.18598(12) 0.24653(8) 0.86048(8) 0.0219(3) Uani 1 1 d .
O11 O 0.06916(12) 0.17348(8) 0.90956(9) 0.0261(3) Uani 1 1 d .
O12 O 0.31785(13) 0.39261(8) 0.87009(8) 0.0226(3) Uani 1 1 d .
O13 O 0.29519(11) 0.37335(7) 0.98876(8) 0.0178(3) Uani 1 1 d .
O14 O 0.24550(14) 0.47745(8) 0.93558(10) 0.0319(4) Uani 1 1 d .
Tb1 Tb 0.380063(7) 0.272840(5) 0.925315(5) 0.01175(3) Uani 1 1 d .
Cu1 Cu 0.65308(2) 0.173863(12) 1.070756(13) 0.01340(5) Uani 1 1 d .
Cu2 Cu 0.647504(19) 0.234949(12) 0.782058(13) 0.01232(5) Uani 1 1 d .

loop_
_atom_site_aniso_label
_atom_site_aniso_U_11
_atom_site_aniso_U_22
_atom_site_aniso_U_33
_atom_site_aniso_U_23
_atom_site_aniso_U_13
_atom_site_aniso_U_12
C1 0.0156(10) 0.0154(9) 0.0108(9) -0.0023(7) 0.0021(7) -0.0008(7)
C2 0.0179(10) 0.0171(10) 0.0121(9) -0.0006(7) 0.0013(7) -0.0007(8)
C3 0.0240(11) 0.0196(10) 0.0123(9) -0.0005(8) 0.0040(8) -0.0071(8)
C4 0.0174(10) 0.0288(11) 0.0174(10) -0.0028(8) 0.0047(8) -0.0051(9)
C5 0.0167(10) 0.0243(11) 0.0199(10) -0.0039(8) 0.0035(8) 0.0033(8)
C6 0.0182(10) 0.0173(10) 0.0149(9) -0.0022(8) 0.0025(8) 0.0008(8)
C7 0.0179(10) 0.0177(10) 0.0184(10) -0.0024(8) 0.0006(8) 0.0058(8)
C8 0.0268(11) 0.0110(9) 0.0184(10) 0.0006(8) -0.0005(8) 0.0035(8)
C9 0.0303(12) 0.0173(10) 0.0284(12) 0.0013(9) -0.0026(9) 0.0081(9)
C10 0.0337(12) 0.0150(10) 0.0165(10) -0.0003(8) 0.0013(9) 0.0023(9)
C11 0.0282(12) 0.0126(9) 0.0156(10) 0.0022(8) -0.0018(8) 0.0019(8)
C12 0.0268(11) 0.0133(9) 0.0115(9) -0.0024(7) 0.0013(8) -0.0048(8)
C13 0.0333(13) 0.0188(10) 0.0161(10) 0.0021(8) 0.0046(9) -0.0038(9)
C14 0.0215(10) 0.0170(9) 0.0114(9) -0.0030(7) 0.0022(8) -0.0057(8)
C15 0.0208(11) 0.0255(11) 0.0166(10) -0.0015(8) 0.0035(8) -0.0065(9)
C21 0.0188(10) 0.0137(9) 0.0090(9) 0.0020(7) -0.0007(7) -0.0008(7)
C22 0.0235(11) 0.0142(9) 0.0158(10) 0.0012(8) -0.0009(8) 0.0036(8)
C23 0.0322(12) 0.0104(9) 0.0177(10) 0.0015(8) -0.0045(9) -0.0021(8)
C24 0.0255(11) 0.0178(10) 0.0187(10) 0.0051(8) -0.0026(8) -0.0077(8)
C25 0.0195(10) 0.0201(10) 0.0151(10) 0.0045(8) 0.0016(8) -0.0018(8)
C26 0.0188(10) 0.0139(9) 0.0123(9) 0.0025(7) 0.0019(7) -0.0014(8)
C27 0.0151(10) 0.0159(9) 0.0129(9) 0.0021(7) 0.0026(7) 0.0001(8)
C28 0.0182(10) 0.0116(9) 0.0141(9) -0.0012(7) 0.0027(7) 0.0023(7)
C29 0.0211(11) 0.0156(9) 0.0164(10) 0.0030(8) 0.0021(8) 0.0020(8)
C30 0.0183(10) 0.0172(10) 0.0181(10) -0.0026(8) 0.0034(8) 0.0038(8)
C31 0.0171(10) 0.0144(9) 0.0152(9) -0.0024(7) 0.0032(8) 0.0011(8)
C32 0.0200(10) 0.0110(9) 0.0114(9) 0.0036(7) 0.0021(7) -0.0015(7)
C33 0.0222(11) 0.0161(10) 0.0148(9) -0.0016(8) -0.0007(8) -0.0036(8)
C34 0.0160(10) 0.0168(9) 0.0111(9) 0.0024(7) 0.0005(7) -0.0006(8)
C35 0.0184(11) 0.0231(10) 0.0194(10) -0.0014(8) 0.0001(8) -0.0027(8)
N1 0.0197(9) 0.0118(8) 0.0164(8) 0.0003(6) 0.0006(7) 0.0022(7)
N2 0.0248(9) 0.0117(8) 0.0151(8) 0.0011(6) 0.0011(7) -0.0010(7)
N3 0.0171(8) 0.0129(8) 0.0126(8) -0.0014(6) 0.0000(6) -0.0015(6)
N5 0.0172(8) 0.0131(8) 0.0136(8) -0.0004(6) 0.0024(6) 0.0000(6)
N4 0.0144(8) 0.0134(8) 0.0110(8) 0.0005(6) 0.0020(6) 0.0008(6)
N6 0.0155(8) 0.0149(8) 0.0106(8) 0.0016(6) 0.0016(6) 0.0019(6)
N7 0.0196(9) 0.0154(8) 0.0139(8) -0.0013(6) 0.0006(7) 0.0020(7)
N8 0.0140(8) 0.0203(9) 0.0187(9) -0.0048(7) 0.0011(7) 0.0013(7)
N9 0.0157(9) 0.0152(8) 0.0248(9) 0.0000(7) 0.0021(7) 0.0014(7)
O1 0.0135(7) 0.0124(6) 0.0182(7) 0.0013(5) 0.0003(5) -0.0007(5)
O2 0.0169(7) 0.0152(6) 0.0146(7) 0.0016(5) 0.0012(5) 0.0026(5)
O3 0.0159(7) 0.0132(6) 0.0171(7) -0.0020(5) 0.0019(5) 0.0003(5)
O4 0.0148(7) 0.0194(7) 0.0146(7) -0.0010(5) 0.0034(5) 0.0050(6)
O5 0.0150(7) 0.0153(7) 0.0154(7) 0.0006(5) 0.0025(5) 0.0006(5)
O6 0.0167(7) 0.0146(7) 0.0181(7) -0.0037(5) -0.0006(5) -0.0006(5)
O7 0.0274(9) 0.0155(7) 0.0416(10) -0.0095(7) -0.0033(7) 0.0067(6)
O8 0.0146(7) 0.0182(7) 0.0267(8) -0.0013(6) 0.0021(6) -0.0002(6)
O9 0.0153(7) 0.0264(8) 0.0161(7) -0.0017(6) 0.0004(6) -0.0021(6)
O10 0.0174(8) 0.0299(8) 0.0182(7) 0.0033(6) 0.0011(6) 0.0020(6)
O11 0.0176(8) 0.0317(8) 0.0286(8) -0.0067(7) 0.0005(6) -0.0097(7)
O12 0.0285(8) 0.0210(7) 0.0190(7) 0.0030(6) 0.0060(6) 0.0080(6)
O13 0.0181(7) 0.0170(7) 0.0186(7) 0.0001(6) 0.0037(6) 0.0016(6)
O14 0.0404(10) 0.0144(7) 0.0414(10) 0.0001(7) 0.0074(8) 0.0104(7)
Tb1 0.01104(5) 0.01211(5) 0.01208(5) -0.00017(3) 0.00130(3) 0.00132(3)
Cu1 0.01531(12) 0.00998(11) 0.01480(11) 0.00126(9) 0.00137(9) 0.00023(9)
Cu2 0.01262(12) 0.01133(11) 0.01296(11) -0.00182(8) 0.00133(9) 0.00044(9)

loop_
_atom_type_symbol
_atom_type_description
_atom_type_scat_dispersion_real
_atom_type_scat_dispersion_imag
_atom_type_scat_source
C C 0.0033 0.0016 'International Tables Vol C Tables 4.2.6.8 and 6.1.1.4'
H H 0 0 'International Tables Vol C Tables 4.2.6.8 and 6.1.1.4'
N N 0.0061 0.0033 'International Tables Vol C Tables 4.2.6.8 and 6.1.1.4'
O O 0.0106 0.006 'International Tables Vol C Tables 4.2.6.8 and 6.1.1.4'
Cu Cu 0.3201 1.2651 'International Tables Vol C Tables 4.2.6.8 and 6.1.1.4'
Tb Tb -0.1723 4.1537 'International Tables Vol C Tables 4.2.6.8 and 6.1.1.4'

loop_
_geom_angle_atom_site_label_1
_geom_angle_atom_site_label_2
_geom_angle_atom_site_label_3
_geom_angle
O1 C1 C2 118.12(17)
O1 C1 C6 124.39(17)
C2 C1 C6 117.48(18)
C3 C2 C1 121.49(19)
C3 C2 H2 119.3
C1 C2 H2 119.3
C2 C3 C4 120.93(19)
C2 C3 H3 119.5
C4 C3 H3 119.5
C5 C4 C3 118.68(19)
C5 C4 H4 120.7
C3 C4 H4 120.7
C4 C5 C6 122.12(19)
C4 C5 H5 118.9
C6 C5 H5 118.9
C5 C6 C1 119.30(18)
C5 C6 C7 116.40(18)
C1 C6 C7 124.30(18)
N1 C7 C6 125.66(18)
N1 C7 H7 117.2
C6 C7 H7 117.2
N1 C8 C9 114.01(17)
N1 C8 C10 107.72(16)
C9 C8 C10 110.39(17)
N1 C8 C11 105.16(15)
C9 C8 C11 109.16(17)
C10 C8 C11 110.27(17)
C8 C9 H9A 109.5
C8 C9 H9B 109.5
H9A C9 H9B 109.5
C8 C9 H9C 109.5
H9A C9 H9C 109.5
H9B C9 H9C 109.5
C8 C10 H10A 109.5
C8 C10 H10B 109.5
H10A C10 H10B 109.5
C8 C10 H10C 109.5
H10A C10 H10C 109.5
H10B C10 H10C 109.5
N2 C11 C8 108.26(15)
N2 C11 H11A 110
C8 C11 H11A 110
N2 C11 H11B 110
C8 C11 H11B 110
H11A C11 H11B 108.4
N2 C12 C14 114.90(17)
N2 C12 C13 126.02(19)
C14 C12 C13 119.02(18)
C12 C13 H13A 109.5
C12 C13 H13B 109.5
H13A C13 H13B 109.5
C12 C13 H13C 109.5
H13A C13 H13C 109.5
H13B C13 H13C 109.5
N3 C14 C12 112.81(18)
N3 C14 C15 125.27(19)
C12 C14 C15 121.92(17)
C14 C15 H15A 109.5
C14 C15 H15B 109.5
H15A C15 H15B 109.5
C14 C15 H15C 109.5
H15A C15 H15C 109.5
H15B C15 H15C 109.5
O3 C21 C22 118.03(17)
O3 C21 C26 124.36(17)
C22 C21 C26 117.61(18)
C23 C22 C21 121.49(19)
C23 C22 H22 119.3
C21 C22 H22 119.3
C22 C23 C24 121.01(19)
C22 C23 H23 119.5
C24 C23 H23 119.5
C25 C24 C23 118.73(19)
C25 C24 H24 120.6
C23 C24 H24 120.6
C24 C25 C26 121.8(2)
C24 C25 H25 119.1
C26 C25 H25 119.1
C25 C26 C21 119.32(18)
C25 C26 C27 116.35(18)
C21 C26 C27 124.29(18)
N4 C27 C26 124.57(18)
N4 C27 H27 117.7
C26 C27 H27 117.7
N4 C28 C30 113.73(16)
N4 C28 C29 106.52(15)
C30 C28 C29 111.58(16)
N4 C28 C31 105.34(15)
C30 C28 C31 109.71(15)
C29 C28 C31 109.72(16)
C28 C29 H29A 109.5
C28 C29 H29B 109.5
H29A C29 H29B 109.5
C28 C29 H29C 109.5
H29A C29 H29C 109.5
H29B C29 H29C 109.5
C28 C30 H30A 109.5
C28 C30 H30B 109.5
H30A C30 H30B 109.5
C28 C30 H30C 109.5
H30A C30 H30C 109.5
H30B C30 H30C 109.5
N5 C31 C28 107.61(15)
N5 C31 H31A 110.2
C28 C31 H31A 110.2
N5 C31 H31B 110.2
C28 C31 H31B 110.2
H31A C31 H31B 108.5
N5 C32 C34 114.34(17)
N5 C32 C33 123.79(18)
C34 C32 C33 121.85(17)
C32 C33 H33A 109.5
C32 C33 H33B 109.5
H33A C33 H33B 109.5
C32 C33 H33C 109.5
H33A C33 H33C 109.5
H33B C33 H33C 109.5
N6 C34 C35 124.96(18)
N6 C34 C32 112.16(17)
C35 C34 C32 122.86(17)
C34 C35 H35A 109.5
C34 C35 H35B 109.5
H35A C35 H35B 109.5
C34 C35 H35C 109.5
H35A C35 H35C 109.5
H35B C35 H35C 109.5
C7 N1 C8 122.58(17)
C7 N1 Cu1 123.77(14)
C8 N1 Cu1 113.51(13)
C12 N2 C11 126.33(17)
C12 N2 Cu1 114.80(13)
C11 N2 Cu1 115.02(13)
C14 N3 O2 119.79(16)
C14 N3 Cu1 114.37(13)
O2 N3 Cu1 125.73(12)
C32 N5 C31 126.18(16)
C32 N5 Cu2 115.77(13)
C31 N5 Cu2 114.86(12)
C27 N4 C28 122.13(16)
C27 N4 Cu2 125.10(14)
C28 N4 Cu2 112.77(12)
C34 N6 O4 120.01(16)
C34 N6 Cu2 115.36(13)
O4 N6 Cu2 124.53(12)
O7 N7 O8 121.66(17)
O7 N7 O6 121.89(16)
O8 N7 O6 116.45(15)
O7 N7 Tb1 177.87(14)
O8 N7 Tb1 56.22(9)
O6 N7 Tb1 60.23(9)
O11 N8 O9 121.78(17)
O11 N8 O10 122.13(16)
O9 N8 O10 116.09(16)
O11 N8 Tb1 171.74(13)
O9 N8 Tb1 57.53(9)
O10 N8 Tb1 59.22(9)
O14 N9 O12 121.90(17)
O14 N9 O13 121.95(17)
O12 N9 O13 116.16(15)
O14 N9 Tb1 178.75(15)
O12 N9 Tb1 59.11(9)
O13 N9 Tb1 57.05(9)
C1 O1 Cu1 124.86(12)
N3 O2 Tb1 126.47(10)
C21 O3 Cu2 125.14(12)
N6 O4 Tb1 127.93(10)
Tb1 O5 H5A 110.1(14)
Tb1 O5 H5B 111.9(14)
H5A O5 H5B 106.6(13)
N7 O6 Tb1 94.36(10)
N7 O8 Tb1 98.72(10)
N8 O9 Tb1 96.80(11)
N8 O10 Tb1 94.83(10)
N9 O12 Tb1 94.89(10)
N9 O13 Tb1 96.92(10)
O4 Tb1 O2 152.20(5)
O4 Tb1 O5 84.01(5)
O2 Tb1 O5 78.15(5)
O4 Tb1 O13 124.41(5)
O2 Tb1 O13 75.55(5)
O5 Tb1 O13 85.61(5)
O4 Tb1 O9 125.38(5)
O2 Tb1 O9 73.53(5)
O5 Tb1 O9 150.48(5)
O13 Tb1 O9 79.52(5)
O4 Tb1 O12 72.39(5)
O2 Tb1 O12 123.30(5)
O5 Tb1 O12 77.92(5)
O13 Tb1 O12 52.03(4)
O9 Tb1 O12 111.11(5)
O4 Tb1 O8 78.23(5)
O2 Tb1 O8 93.32(5)
O5 Tb1 O8 122.03(4)
O13 Tb1 O8 147.92(5)
O9 Tb1 O8 68.44(5)
O12 Tb1 O8 142.44(5)
O4 Tb1 O10 79.28(5)
O2 Tb1 O10 124.44(5)
O5 Tb1 O10 153.14(5)
O13 Tb1 O10 86.67(5)
O9 Tb1 O10 51.42(5)
O12 Tb1 O10 77.06(5)
O8 Tb1 O10 74.90(5)
O4 Tb1 O6 77.93(4)
O2 Tb1 O6 76.37(4)
O5 Tb1 O6 72.02(4)
O13 Tb1 O6 147.05(4)
O9 Tb1 O6 108.46(5)
O12 Tb1 O6 139.46(5)
O8 Tb1 O6 50.47(4)
O10 Tb1 O6 123.80(5)
O4 Tb1 N9 98.39(5)
O2 Tb1 N9 99.53(5)
O5 Tb1 N9 80.65(5)
O13 Tb1 N9 26.03(5)
O9 Tb1 N9 95.85(5)
O12 Tb1 N9 26.00(5)
O8 Tb1 N9 156.04(5)
O10 Tb1 N9 81.16(5)
O6 Tb1 N9 152.65(5)
O4 Tb1 N8 101.71(5)
O2 Tb1 N8 99.17(5)
O5 Tb1 N8 170.24(5)
O13 Tb1 N8 84.64(5)
O9 Tb1 N8 25.67(4)
O12 Tb1 N8 96.15(5)
O8 Tb1 N8 67.27(5)
O10 Tb1 N8 25.95(5)
O6 Tb1 N8 116.71(4)
N9 Tb1 N8 90.62(5)
O4 Tb1 N7 76.83(4)
O2 Tb1 N7 84.40(4)
O5 Tb1 N7 97.21(5)
O13 Tb1 N7 158.76(4)
O9 Tb1 N7 88.24(5)
O12 Tb1 N7 149.16(4)
O8 Tb1 N7 25.07(4)
O10 Tb1 N7 99.25(5)
O6 Tb1 N7 25.40(4)
N9 Tb1 N7 174.98(5)
N8 Tb1 N7 91.83(5)
O1 Cu1 N1 96.35(6)
O1 Cu1 N2 165.48(6)
N1 Cu1 N2 83.07(7)
O1 Cu1 N3 99.06(6)
N1 Cu1 N3 163.54(7)
N2 Cu1 N3 80.55(7)
O3 Cu2 N4 95.76(6)
O3 Cu2 N5 169.78(6)
N4 Cu2 N5 83.60(7)
O3 Cu2 N6 100.22(6)
N4 Cu2 N6 163.80(6)
N5 Cu2 N6 80.20(7)

loop_
_geom_bond_atom_site_label_1
_geom_bond_atom_site_label_2
_geom_bond_distance
C1 O1 1.330(2)
C1 C2 1.409(3)
C1 C6 1.422(3)
C2 C3 1.380(3)
C2 H2 0.95
C3 C4 1.396(3)
C3 H3 0.95
C4 C5 1.368(3)
C4 H4 0.95
C5 C6 1.409(3)
C5 H5 0.95
C6 C7 1.442(3)
C7 N1 1.284(3)
C7 H7 0.95
C8 N1 1.501(2)
C8 C9 1.523(3)
C8 C10 1.532(3)
C8 C11 1.540(3)
C9 H9A 0.98
C9 H9B 0.98
C9 H9C 0.98
C10 H10A 0.98
C10 H10B 0.98
C10 H10C 0.98
C11 N2 1.461(3)
C11 H11A 0.99
C11 H11B 0.99
C12 N2 1.282(3)
C12 C14 1.485(3)
C12 C13 1.494(3)
C13 H13A 0.98
C13 H13B 0.98
C13 H13C 0.98
C14 N3 1.306(2)
C14 C15 1.490(3)
C15 H15A 0.98
C15 H15B 0.98
C15 H15C 0.98
C21 O3 1.328(2)
C21 C22 1.412(3)
C21 C26 1.422(3)
C22 C23 1.379(3)
C22 H22 0.95
C23 C24 1.397(3)
C23 H23 0.95
C24 C25 1.375(3)
C24 H24 0.95
C25 C26 1.414(3)
C25 H25 0.95
C26 C27 1.446(3)
C27 N4 1.286(2)
C27 H27 0.95
C28 N4 1.495(2)
C28 C30 1.521(3)
C28 C29 1.533(3)
C28 C31 1.546(3)
C29 H29A 0.98
C29 H29B 0.98
C29 H29C 0.98
C30 H30A 0.98
C30 H30B 0.98
C30 H30C 0.98
C31 N5 1.454(2)
C31 H31A 0.99
C31 H31B 0.99
C32 N5 1.282(2)
C32 C34 1.494(3)
C32 C33 1.496(3)
C33 H33A 0.98
C33 H33B 0.98
C33 H33C 0.98
C34 N6 1.307(2)
C34 C35 1.487(3)
C35 H35A 0.98
C35 H35B 0.98
C35 H35C 0.98
N1 Cu1 1.9448(16)
N2 Cu1 1.9481(16)
N3 O2 1.330(2)
N3 Cu1 1.9956(16)
N5 Cu2 1.9392(16)
N4 Cu2 1.9342(16)
N6 O4 1.334(2)
N6 Cu2 1.9834(16)
N7 O7 1.218(2)
N7 O8 1.269(2)
N7 O6 1.273(2)
N7 Tb1 2.9596(16)
N8 O11 1.221(2)
N8 O9 1.269(2)
N8 O10 1.277(2)
N8 Tb1 2.9084(17)
N9 O14 1.220(2)
N9 O12 1.270(2)
N9 O13 1.276(2)
N9 Tb1 2.8870(16)
O1 Cu1 1.8927(13)
O2 Tb1 2.2954(13)
O3 Cu2 1.8911(13)
O4 Tb1 2.2718(13)
O5 Tb1 2.3798(13)
O5 H5A 0.871(9)
O5 H5B 0.876(9)
O6 Tb1 2.5766(13)
O8 Tb1 2.4887(14)
O9 Tb1 2.4711(14)
O10 Tb1 2.5076(14)
O12 Tb1 2.4864(14)
O13 Tb1 2.4405(13)
